data_4068707
loop_
_publ_author_name
'Lippe, Katrin'
'Gerlach, Daniela'
'Kroke, Edwin'
'Wagler, J\"org'

_publ_section_title
;
 Hypercoordinate Organosilicon Complexes of an ONN&#x2032;O&#x2032;
 Chelating Ligand: Regio- and Diastereoselectivity of Rearrangement
 Reactions in Si&#x2212;Salphen Systems
;
_journal_issue 2
_journal_name_full Organometallics
_journal_page_first 621
_journal_paper_doi 10.1021/om801049q
_journal_volume 28
_journal_year 2009
_chemical_formula_moiety 'C27 H22 N2 O3'
_chemical_formula_sum 'C27 H22 N2 O3'
_chemical_formula_weight 422.47
_chemical_melting_point 477
_chemical_name_systematic
; 
 ? 
;
_space_group_IT_number 2
_symmetry_cell_setting triclinic
_symmetry_space_group_name_Hall '-P 1'
_symmetry_space_group_name_H-M 'P -1'
_atom_sites_solution_hydrogens geom
_atom_sites_solution_primary direct
_atom_sites_solution_secondary difmap
_audit_creation_method SHELXL-97
_cell_angle_alpha 83.201(5)
_cell_angle_beta 71.011(5)
_cell_angle_gamma 84.206(5)
_cell_formula_units_Z 2
_cell_length_a 8.7939(11)
_cell_length_b 9.7102(12)
_cell_length_c 13.0745(16)
_cell_measurement_temperature 90(2)
_cell_measurement_theta_max 28.38
_cell_measurement_theta_min 2.45
_cell_volume 1045.9(2)
_computing_cell_refinement 'Bruker SMART'
_computing_data_collection 'Bruker SMART'
_computing_data_reduction 'Bruker SAINT'
_computing_molecular_graphics 'ORTEP32 (Farugia)'
_computing_publication_material 'Ciftab (Sheldrick)'
_computing_structure_refinement 'SHELXL-97 (Sheldrick, 1997)'
_computing_structure_solution 'SHELXS-97 (Sheldrick, 1990)'
_diffrn_ambient_temperature 90(2)
_diffrn_measured_fraction_theta_full 0.983
_diffrn_measured_fraction_theta_max 0.983
_diffrn_measurement_device_type 'CCD area detector'
_diffrn_measurement_method 'phi and omega scans'
_diffrn_radiation_monochromator graphite
_diffrn_radiation_source 'fine-focus sealed tube'
_diffrn_radiation_type MoK\a
_diffrn_radiation_wavelength 0.71073
_diffrn_reflns_av_R_equivalents 0.0243
_diffrn_reflns_av_sigmaI/netI 0.0206
_diffrn_reflns_limit_h_max 11
_diffrn_reflns_limit_h_min -11
_diffrn_reflns_limit_k_max 12
_diffrn_reflns_limit_k_min -12
_diffrn_reflns_limit_l_max 16
_diffrn_reflns_limit_l_min -17
_diffrn_reflns_number 23856
_diffrn_reflns_theta_full 28.00
_diffrn_reflns_theta_max 28.00
_diffrn_reflns_theta_min 2.12
_exptl_absorpt_coefficient_mu 0.088
_exptl_absorpt_correction_type none
_exptl_crystal_colour yellow
_exptl_crystal_density_diffrn 1.341
_exptl_crystal_density_method 'not measured'
_exptl_crystal_description pice
_exptl_crystal_F_000 444
_exptl_crystal_size_max 0.62
_exptl_crystal_size_mid 0.40
_exptl_crystal_size_min 0.15
_refine_diff_density_max 0.319
_refine_diff_density_min -0.223
_refine_diff_density_rms 0.042
_refine_ls_extinction_method none
_refine_ls_goodness_of_fit_ref 1.081
_refine_ls_hydrogen_treatment mixed
_refine_ls_matrix_type full
_refine_ls_number_parameters 298
_refine_ls_number_reflns 4966
_refine_ls_number_restraints 0
_refine_ls_restrained_S_all 1.081
_refine_ls_R_factor_all 0.0606
_refine_ls_R_factor_gt 0.0436
_refine_ls_shift/su_max 0.000
_refine_ls_shift/su_mean 0.000
_refine_ls_structure_factor_coef Fsqd
_refine_ls_weighting_details 'calc w=1/[\s^2^(Fo^2^)+(0.0672P)^2^+0.2357P] where P=(Fo^2^+2Fc^2^)/3'
_refine_ls_weighting_scheme calc
_refine_ls_wR_factor_gt 0.1217
_refine_ls_wR_factor_ref 0.1304
_reflns_number_gt 3848
_reflns_number_total 4966
_reflns_threshold_expression >2sigma(I)
_cod_data_source_file om801049q_si_001.cif
_cod_data_source_block compound_3
_cod_depositor_comments
;
The following automatic conversions were performed:

'_chemical_melting_point' value '477 K' was changed to '477' - the
value should be numeric and without a unit
designator.

'_symmetry_cell_setting' value 'Triclinic' changed to
'triclinic' according to
/home/saulius/struct/CIF-dictionaries/cif_core.dic dictionary named
'cif_core.dic' version 2.4.2 from 2011-04-26.

Automatic conversion script
Id: cif_fix_values 1715 2011-07-08 13:25:40Z adriana 
;
_cod_original_sg_symbol_Hall -P1
_cod_original_sg_symbol_H-M P-1
_cod_database_code 4068707

loop_
_symmetry_equiv_pos_as_xyz
'x, y, z'
'-x, -y, -z'

loop_
_atom_site_label
_atom_site_type_symbol
_atom_site_fract_x
_atom_site_fract_y
_atom_site_fract_z
_atom_site_U_iso_or_equiv
_atom_site_adp_type
_atom_site_occupancy
_atom_site_symmetry_multiplicity
_atom_site_calc_flag
_atom_site_refinement_flags
H1A H -0.029(2) 0.316(2) 0.3484(17) 0.058(6) Uiso 1 1 d .
H2A H 0.164(3) 0.335(2) 0.1054(18) 0.075(7) Uiso 1 1 d .
O1 O 0.00228(12) 0.36383(10) 0.39215(9) 0.0339(2) Uani 1 1 d .
O2 O 0.24601(13) 0.40450(11) 0.07824(8) 0.0350(2) Uani 1 1 d .
O3 O 0.41023(13) 0.36773(10) 0.54625(8) 0.0360(2) Uani 1 1 d .
N1 N -0.00397(13) 0.16094(11) 0.28502(9) 0.0279(2) Uani 1 1 d .
N2 N 0.03295(13) 0.24444(11) 0.07068(9) 0.0259(2) Uani 1 1 d .
C1 C 0.13734(16) 0.29910(13) 0.40748(11) 0.0268(3) Uani 1 1 d .
C2 C 0.21005(16) 0.35974(13) 0.46831(11) 0.0295(3) Uani 1 1 d .
H2 H 0.1632 0.4439 0.4992 0.035 Uiso 1 1 calc R
C3 C 0.35101(17) 0.29895(13) 0.48487(10) 0.0286(3) Uani 1 1 d .
C4 C 0.42124(18) 0.17434(13) 0.43993(11) 0.0307(3) Uani 1 1 d .
H4 H 0.5192 0.1335 0.4493 0.037 Uiso 1 1 calc R
C5 C 0.34541(17) 0.11255(13) 0.38198(10) 0.0290(3) Uani 1 1 d .
H5 H 0.3921 0.0274 0.3528 0.035 Uiso 1 1 calc R
C6 C 0.20231(16) 0.16988(12) 0.36415(10) 0.0252(3) Uani 1 1 d .
C7 C 0.12261(15) 0.09995(12) 0.30467(10) 0.0250(3) Uani 1 1 d .
C8 C 0.18793(15) -0.04172(12) 0.26848(11) 0.0261(3) Uani 1 1 d .
C9 C 0.12321(19) -0.15950(14) 0.33257(12) 0.0384(4) Uani 1 1 d .
H9 H 0.0448 -0.1505 0.4018 0.046 Uiso 1 1 calc R
C10 C 0.17247(19) -0.29058(14) 0.29607(13) 0.0386(3) Uani 1 1 d .
H10 H 0.1253 -0.3705 0.3393 0.046 Uiso 1 1 calc R
C11 C 0.28989(17) -0.30461(14) 0.19702(13) 0.0342(3) Uani 1 1 d .
H11 H 0.3242 -0.3941 0.1722 0.041 Uiso 1 1 calc R
C12 C 0.35708(17) -0.18833(15) 0.13438(12) 0.0356(3) Uani 1 1 d .
H12 H 0.4394 -0.1981 0.0669 0.043 Uiso 1 1 calc R
C13 C 0.30526(16) -0.05643(14) 0.16927(11) 0.0298(3) Uani 1 1 d .
H13 H 0.3506 0.0234 0.1249 0.036 Uiso 1 1 calc R
C14 C 0.5605(2) 0.31870(15) 0.56116(13) 0.0380(3) Uani 1 1 d .
H14A H 0.5524 0.2239 0.5969 0.057 Uiso 1 1 calc R
H14B H 0.5875 0.3796 0.6065 0.057 Uiso 1 1 calc R
H14C H 0.6449 0.3189 0.4904 0.057 Uiso 1 1 calc R
C15 C -0.08909(15) 0.09563(13) 0.23037(11) 0.0285(3) Uani 1 1 d .
C16 C -0.19256(18) -0.00805(15) 0.28573(14) 0.0401(4) Uani 1 1 d .
H16 H -0.2037 -0.0372 0.3596 0.048 Uiso 1 1 calc R
C17 C -0.27860(19) -0.06834(16) 0.23348(16) 0.0477(4) Uani 1 1 d .
H17 H -0.3469 -0.1404 0.2710 0.057 Uiso 1 1 calc R
C18 C -0.26577(17) -0.02424(16) 0.12683(16) 0.0441(4) Uani 1 1 d .
H18 H -0.3260 -0.0656 0.0915 0.053 Uiso 1 1 calc R
C19 C -0.16606(17) 0.07951(15) 0.07128(14) 0.0363(3) Uani 1 1 d .
H19 H -0.1583 0.1094 -0.0020 0.044 Uiso 1 1 calc R
C20 C -0.07604(15) 0.14107(13) 0.12262(12) 0.0276(3) Uani 1 1 d .
C21 C 0.25641(15) 0.45301(13) -0.02548(11) 0.0265(3) Uani 1 1 d .
C22 C 0.36286(16) 0.55497(13) -0.07877(12) 0.0306(3) Uani 1 1 d .
H22 H 0.4246 0.5914 -0.0418 0.037 Uiso 1 1 calc R
C23 C 0.37879(17) 0.60315(14) -0.18524(12) 0.0340(3) Uani 1 1 d .
H23 H 0.4528 0.6716 -0.2214 0.041 Uiso 1 1 calc R
C24 C 0.2880(2) 0.55281(15) -0.24009(12) 0.0392(4) Uani 1 1 d .
H24 H 0.3004 0.5862 -0.3135 0.047 Uiso 1 1 calc R
C25 C 0.18007(19) 0.45436(15) -0.18767(12) 0.0359(3) Uani 1 1 d .
H25 H 0.1167 0.4212 -0.2250 0.043 Uiso 1 1 calc R
C26 C 0.16206(15) 0.40198(13) -0.07983(11) 0.0268(3) Uani 1 1 d .
C27 C 0.04743(16) 0.29832(13) -0.02636(11) 0.0282(3) Uani 1 1 d .
H27 H -0.0184 0.2696 -0.0638 0.034 Uiso 1 1 calc R

loop_
_atom_site_aniso_label
_atom_site_aniso_U_11
_atom_site_aniso_U_22
_atom_site_aniso_U_33
_atom_site_aniso_U_23
_atom_site_aniso_U_13
_atom_site_aniso_U_12
O1 0.0309(5) 0.0241(5) 0.0481(6) -0.0142(4) -0.0130(4) 0.0055(4)
O2 0.0410(6) 0.0376(6) 0.0329(5) 0.0038(4) -0.0188(4) -0.0167(5)
O3 0.0454(6) 0.0287(5) 0.0385(6) -0.0065(4) -0.0190(5) -0.0003(4)
N1 0.0303(6) 0.0208(5) 0.0297(6) -0.0040(4) -0.0055(5) 0.0001(4)
N2 0.0242(5) 0.0229(5) 0.0323(6) -0.0076(4) -0.0096(4) -0.0007(4)
C1 0.0289(6) 0.0196(6) 0.0273(7) -0.0012(5) -0.0030(5) -0.0006(5)
C2 0.0347(7) 0.0195(6) 0.0305(7) -0.0052(5) -0.0046(5) -0.0008(5)
C3 0.0378(7) 0.0235(6) 0.0228(6) 0.0006(5) -0.0078(5) -0.0044(5)
C4 0.0387(7) 0.0243(6) 0.0277(7) 0.0001(5) -0.0115(6) 0.0048(5)
C5 0.0392(7) 0.0199(6) 0.0251(7) -0.0021(5) -0.0084(5) 0.0052(5)
C6 0.0324(7) 0.0182(6) 0.0207(6) -0.0004(4) -0.0033(5) -0.0002(5)
C7 0.0292(6) 0.0177(5) 0.0215(6) -0.0004(4) 0.0000(5) -0.0003(5)
C8 0.0286(6) 0.0200(6) 0.0290(7) -0.0049(5) -0.0083(5) 0.0018(5)
C9 0.0453(8) 0.0247(7) 0.0357(8) -0.0005(6) -0.0015(6) 0.0010(6)
C10 0.0457(8) 0.0209(6) 0.0485(9) -0.0014(6) -0.0153(7) 0.0003(6)
C11 0.0365(7) 0.0256(6) 0.0474(9) -0.0152(6) -0.0214(6) 0.0078(5)
C12 0.0316(7) 0.0378(8) 0.0367(8) -0.0163(6) -0.0074(6) 0.0045(6)
C13 0.0294(7) 0.0268(6) 0.0317(7) -0.0064(5) -0.0064(5) -0.0013(5)
C14 0.0489(9) 0.0332(7) 0.0368(8) 0.0010(6) -0.0220(7) -0.0023(6)
C15 0.0243(6) 0.0191(6) 0.0393(8) -0.0094(5) -0.0050(5) 0.0023(5)
C16 0.0350(8) 0.0270(7) 0.0499(9) -0.0073(6) 0.0001(7) -0.0038(6)
C17 0.0299(8) 0.0301(7) 0.0729(12) -0.0162(8) 0.0032(7) -0.0084(6)
C18 0.0242(7) 0.0349(8) 0.0747(12) -0.0262(8) -0.0102(7) -0.0029(6)
C19 0.0263(7) 0.0336(7) 0.0530(9) -0.0183(6) -0.0141(6) 0.0011(5)
C20 0.0192(6) 0.0221(6) 0.0416(8) -0.0115(5) -0.0074(5) 0.0015(5)
C21 0.0260(6) 0.0258(6) 0.0285(7) -0.0052(5) -0.0097(5) 0.0016(5)
C22 0.0289(7) 0.0257(6) 0.0373(8) -0.0044(5) -0.0104(6) -0.0005(5)
C23 0.0340(7) 0.0254(6) 0.0354(8) -0.0025(5) -0.0024(6) 0.0022(5)
C24 0.0548(9) 0.0340(8) 0.0258(7) -0.0025(6) -0.0111(6) 0.0049(7)
C25 0.0459(8) 0.0339(7) 0.0323(8) -0.0087(6) -0.0177(6) 0.0021(6)
C26 0.0271(6) 0.0248(6) 0.0293(7) -0.0081(5) -0.0100(5) 0.0039(5)
C27 0.0278(6) 0.0262(6) 0.0361(7) -0.0119(5) -0.0161(6) 0.0031(5)

loop_
_atom_type_symbol
_atom_type_description
_atom_type_scat_dispersion_real
_atom_type_scat_dispersion_imag
_atom_type_scat_source
C C 0.0033 0.0016 'International Tables Vol C Tables 4.2.6.8 and 6.1.1.4'
H H 0.0000 0.0000 'International Tables Vol C Tables 4.2.6.8 and 6.1.1.4'
N N 0.0061 0.0033 'International Tables Vol C Tables 4.2.6.8 and 6.1.1.4'
O O 0.0106 0.0060 'International Tables Vol C Tables 4.2.6.8 and 6.1.1.4'

loop_
_geom_angle_atom_site_label_1
_geom_angle_atom_site_label_2
_geom_angle_atom_site_label_3
_geom_angle
C1 O1 H1A 108.9(13)
C21 O2 H2A 109.6(13)
C3 O3 C14 119.15(11)
C7 N1 C15 121.39(11)
C27 N2 C20 121.76(11)
O1 C1 C2 118.29(11)
O1 C1 C6 121.22(12)
C2 C1 C6 120.48(12)
C1 C2 C3 120.68(12)
C1 C2 H2 119.7
C3 C2 H2 119.7
O3 C3 C2 115.17(12)
O3 C3 C4 124.63(13)
C2 C3 C4 120.20(13)
C5 C4 C3 118.71(13)
C5 C4 H4 120.6
C3 C4 H4 120.6
C4 C5 C6 122.87(12)
C4 C5 H5 118.6
C6 C5 H5 118.6
C5 C6 C1 116.99(12)
C5 C6 C7 121.53(11)
C1 C6 C7 121.47(12)
N1 C7 C6 119.10(11)
N1 C7 C8 121.31(12)
C6 C7 C8 119.58(11)
C13 C8 C9 119.28(12)
C13 C8 C7 120.94(11)
C9 C8 C7 119.68(12)
C8 C9 C10 120.41(13)
C8 C9 H9 119.8
C10 C9 H9 119.8
C11 C10 C9 120.02(14)
C11 C10 H10 120.0
C9 C10 H10 120.0
C12 C11 C10 119.73(12)
C12 C11 H11 120.1
C10 C11 H11 120.1
C11 C12 C13 120.50(13)
C11 C12 H12 119.7
C13 C12 H12 119.7
C8 C13 C12 120.03(13)
C8 C13 H13 120.0
C12 C13 H13 120.0
O3 C14 H14A 109.5
O3 C14 H14B 109.5
H14A C14 H14B 109.5
O3 C14 H14C 109.5
H14A C14 H14C 109.5
H14B C14 H14C 109.5
C16 C15 C20 119.85(13)
C16 C15 N1 120.32(13)
C20 C15 N1 119.72(11)
C17 C16 C15 120.22(16)
C17 C16 H16 119.9
C15 C16 H16 119.9
C16 C17 C18 120.18(14)
C16 C17 H17 119.9
C18 C17 H17 119.9
C19 C18 C17 120.45(14)
C19 C18 H18 119.8
C17 C18 H18 119.8
C18 C19 C20 120.25(15)
C18 C19 H19 119.9
C20 C19 H19 119.9
C15 C20 C19 119.03(13)
C15 C20 N2 117.01(11)
C19 C20 N2 123.93(13)
O2 C21 C22 119.04(12)
O2 C21 C26 121.29(12)
C22 C21 C26 119.68(12)
C23 C22 C21 120.08(13)
C23 C22 H22 120.0
C21 C22 H22 120.0
C22 C23 C24 120.86(13)
C22 C23 H23 119.6
C24 C23 H23 119.6
C25 C24 C23 119.62(13)
C25 C24 H24 120.2
C23 C24 H24 120.2
C24 C25 C26 121.02(13)
C24 C25 H25 119.5
C26 C25 H25 119.5
C25 C26 C21 118.72(13)
C25 C26 C27 119.98(12)
C21 C26 C27 121.30(12)
N2 C27 C26 121.36(12)
N2 C27 H27 119.3
C26 C27 H27 119.3

loop_
_geom_bond_atom_site_label_1
_geom_bond_atom_site_label_2
_geom_bond_distance
O1 C1 1.3492(16)
O1 H1A 0.90(2)
O2 C21 1.3587(16)
O2 H2A 0.99(2)
O3 C3 1.3528(16)
O3 C14 1.4244(18)
N1 C7 1.2934(17)
N1 C15 1.4227(17)
N2 C27 1.2848(18)
N2 C20 1.4130(16)
C1 C2 1.3806(19)
C1 C6 1.4264(17)
C2 C3 1.389(2)
C2 H2 0.9500
C3 C4 1.4043(18)
C4 C5 1.377(2)
C4 H4 0.9500
C5 C6 1.4024(19)
C5 H5 0.9500
C6 C7 1.4604(18)
C7 C8 1.5046(16)
C8 C13 1.3822(19)
C8 C9 1.3886(19)
C9 C10 1.390(2)
C9 H9 0.9500
C10 C11 1.380(2)
C10 H10 0.9500
C11 C12 1.377(2)
C11 H11 0.9500
C12 C13 1.3933(19)
C12 H12 0.9500
C13 H13 0.9500
C14 H14A 0.9800
C14 H14B 0.9800
C14 H14C 0.9800
C15 C16 1.3961(19)
C15 C20 1.397(2)
C16 C17 1.379(2)
C16 H16 0.9500
C17 C18 1.381(3)
C17 H17 0.9500
C18 C19 1.379(2)
C18 H18 0.9500
C19 C20 1.4038(19)
C19 H19 0.9500
C21 C22 1.3933(19)
C21 C26 1.4103(18)
C22 C23 1.381(2)
C22 H22 0.9500
C23 C24 1.387(2)
C23 H23 0.9500
C24 C25 1.375(2)
C24 H24 0.9500
C25 C26 1.405(2)
C25 H25 0.9500
C26 C27 1.4484(19)
C27 H27 0.9500

loop_
_geom_torsion_atom_site_label_1
_geom_torsion_atom_site_label_2
_geom_torsion_atom_site_label_3
_geom_torsion_atom_site_label_4
_geom_torsion
O1 C1 C2 C3 -178.75(12)
C6 C1 C2 C3 2.51(19)
C14 O3 C3 C2 -175.54(12)
C14 O3 C3 C4 4.96(19)
C1 C2 C3 O3 -179.69(11)
C1 C2 C3 C4 -0.2(2)
O3 C3 C4 C5 177.81(12)
C2 C3 C4 C5 -1.66(19)
C3 C4 C5 C6 1.2(2)
C4 C5 C6 C1 1.09(19)
C4 C5 C6 C7 -178.41(12)
O1 C1 C6 C5 178.37(11)
C2 C1 C6 C5 -2.93(18)
O1 C1 C6 C7 -2.13(19)
C2 C1 C6 C7 176.58(11)
C15 N1 C7 C6 -178.03(11)
C15 N1 C7 C8 1.36(18)
C5 C6 C7 N1 -176.07(11)
C1 C6 C7 N1 4.45(18)
C5 C6 C7 C8 4.53(18)
C1 C6 C7 C8 -174.95(11)
N1 C7 C8 C13 92.07(16)
C6 C7 C8 C13 -88.54(16)
N1 C7 C8 C9 -84.18(17)
C6 C7 C8 C9 95.21(16)
C13 C8 C9 C10 -1.8(2)
C7 C8 C9 C10 174.49(14)
C8 C9 C10 C11 2.0(2)
C9 C10 C11 C12 -0.4(2)
C10 C11 C12 C13 -1.2(2)
C9 C8 C13 C12 0.2(2)
C7 C8 C13 C12 -176.09(13)
C11 C12 C13 C8 1.4(2)
C7 N1 C15 C16 77.41(16)
C7 N1 C15 C20 -106.26(14)
C20 C15 C16 C17 1.7(2)
N1 C15 C16 C17 178.08(12)
C15 C16 C17 C18 -1.5(2)
C16 C17 C18 C19 0.5(2)
C17 C18 C19 C20 0.2(2)
C16 C15 C20 C19 -1.00(18)
N1 C15 C20 C19 -177.35(11)
C16 C15 C20 N2 -178.89(11)
N1 C15 C20 N2 4.76(17)
C18 C19 C20 C15 0.02(19)
C18 C19 C20 N2 177.75(12)
C27 N2 C20 C15 -176.27(11)
C27 N2 C20 C19 5.95(19)
O2 C21 C22 C23 178.21(12)
C26 C21 C22 C23 -1.66(19)
C21 C22 C23 C24 1.0(2)
C22 C23 C24 C25 0.4(2)
C23 C24 C25 C26 -1.1(2)
C24 C25 C26 C21 0.4(2)
C24 C25 C26 C27 179.98(12)
O2 C21 C26 C25 -178.90(12)
C22 C21 C26 C25 0.97(19)
O2 C21 C26 C27 1.55(19)
C22 C21 C26 C27 -178.58(11)
C20 N2 C27 C26 -178.60(11)
C25 C26 C27 N2 177.17(12)
C21 C26 C27 N2 -3.28(19)

loop_
_cod_related_entry_id
_cod_related_entry_database
_cod_related_entry_code
1 ChemSpider 30659726
